data_7023195
loop_
_publ_author_name
'Savard, Didier'
'Leznoff, Daniel B.'

_publ_section_title
;
 Synthesis, structure and light scattering properties of
 tetraalkylammonium metal isothiocyanate salts.
;
_journal_issue 42
_journal_name_full 'Dalton transactions (Cambridge, England : 2003)'
_journal_page_first 14982
_journal_page_last 14991
_journal_paper_doi 10.1039/c3dt50974e
_journal_volume 42
_journal_year 2013
_chemical_formula_moiety 'C29 H60 Mn1 N8 S5'
_chemical_formula_sum 'C29 H60 Mn N8 S5'
_chemical_formula_weight 736.11
_space_group_IT_number 2
_symmetry_cell_setting triclinic
_symmetry_space_group_name_Hall '-P 1'
_symmetry_space_group_name_H-M 'P -1'
_cell_angle_alpha 80.442(16)
_cell_angle_beta 72.682(17)
_cell_angle_gamma 81.387(18)
_cell_formula_units_Z 2
_cell_length_a 9.935(9)
_cell_length_b 14.689(14)
_cell_length_c 15.919(15)
_cell_measurement_reflns_used 6789
_cell_measurement_temperature 296(2)
_cell_measurement_theta_max 21.75
_cell_measurement_theta_min 2.40
_cell_volume 2175(4)
_computing_cell_refinement 'USER DEFINED CELL REFINEMENT'
_computing_data_collection 'USER DEFINED DATA COLLECTION'
_computing_data_reduction 'USER DEFINED DATA REDUCTION'
_computing_molecular_graphics 'CAMERON (Watkin et al., 1996)'
_computing_publication_material 'CRYSTALS (Betteridge et al., 2003)'
_computing_structure_refinement 'CRYSTALS (Betteridge et al., 2003)'
_computing_structure_solution 'SIR92 (Altomare et al., 1994)'
_diffrn_ambient_temperature 293
_diffrn_measured_fraction_theta_full 0.992529
_diffrn_measured_fraction_theta_max 0.918
_diffrn_measurement_device Serial
_diffrn_measurement_device_type Unknown
_diffrn_measurement_method \w/2\q
_diffrn_radiation_monochromator graphite
_diffrn_radiation_type 'Mo K\a'
_diffrn_radiation_wavelength 0.71073
_diffrn_reflns_av_R_equivalents 0.033
_diffrn_reflns_limit_h_max 14
_diffrn_reflns_limit_h_min -13
_diffrn_reflns_limit_k_max 16
_diffrn_reflns_limit_k_min -21
_diffrn_reflns_limit_l_max 22
_diffrn_reflns_limit_l_min -22
_diffrn_reflns_number 41407
_diffrn_reflns_theta_full 29.213
_diffrn_reflns_theta_max 31.136
_diffrn_reflns_theta_min 1.826
_diffrn_standards_number 0
_exptl_absorpt_coefficient_mu 0.571
_exptl_absorpt_correction_T_max 0.7462
_exptl_absorpt_correction_T_min 0.6866
_exptl_absorpt_correction_type multi-scan
_exptl_absorpt_process_details 'SADABS (Siemens, 1996)'
_exptl_crystal_colour Colorless
_exptl_crystal_density_diffrn 1.124
_exptl_crystal_density_method 'not measured'
_exptl_crystal_description Block
_exptl_crystal_F_000 790
_exptl_crystal_size_max 0.24
_exptl_crystal_size_mid 0.16
_exptl_crystal_size_min 0.12
_refine_diff_density_max 0.87
_refine_diff_density_min -0.34
_refine_ls_extinction_method None
_refine_ls_goodness_of_fit_ref 1.0774
_refine_ls_hydrogen_treatment constr
_refine_ls_matrix_type full
_refine_ls_number_parameters 422
_refine_ls_number_reflns 4755
_refine_ls_number_restraints 0
_refine_ls_R_factor_all 0.1654
_refine_ls_R_factor_gt 0.0709
_refine_ls_shift/su_max 0.0002706
_refine_ls_shift/su_mean 0.0000126
_refine_ls_structure_factor_coef F
_refine_ls_weighting_details
;
 Method, part 1, Chebychev polynomial, (Watkin, 1994, Prince, 1982) 
 [weight] = 1.0/[A~0~*T~0~(x)+A~1~*T~1~(x) ... +A~n-1~]*T~n-1~(x)] 
 where A~i~ are the Chebychev coefficients listed below and x= Fcalc/Fmax 
 Method = Robust Weighting (Prince, 1982) 
 W = [weight] * [1-(deltaF/6*sigmaF)^2^]^2^ 
 A~i~ are: 
 0.430 0.487 0.244 0.959E-01 0.332E-01 
;
_refine_ls_weighting_scheme calc
_refine_ls_wR_factor_all 0.2162
_refine_ls_wR_factor_gt 0.0787
_refine_ls_wR_factor_ref 0.0735
_reflns_limit_h_max 14
_reflns_limit_h_min -13
_reflns_limit_k_max 21
_reflns_limit_k_min -20
_reflns_limit_l_max 22
_reflns_limit_l_min 0
_reflns_number_gt 5464
_reflns_number_total 12887
_reflns_threshold_expression I>2.0\s(I)
_oxford_refine_ls_r_factor_ref 0.0653
_oxford_refine_ls_scale 0.1705(4)
_oxford_reflns_number_all 12887
_oxford_reflns_threshold_expression_ref I>2.5\s(I)
_cod_data_source_file c3dt50974e.txt
_cod_data_source_block C29H60Mn1N8S5
_cod_depositor_comments
;
The following automatic conversions were performed:

'_symmetry_cell_setting' value 'Triclinic' changed to 'triclinic'
according to /home/saulius/struct/CIF-dictionaries/cif_core.dic
dictionary named 'cif_core.dic' version 2.4.2 from
2011-04-26.

'_exptl_absorpt_correction_type' value 'Multi-scan'
changed to 'multi-scan' according to
/home/saulius/struct/CIF-dictionaries/cif_core.dic dictionary named
'cif_core.dic' version 2.4.2 from 2011-04-26.

Automatic conversion script
Id: cif_fix_values 1891 2012-01-12 08:04:46Z andrius 
;
_cod_original_sg_symbol_H-M 'P -1 '
_cod_original_formula_sum 'C29 H60 Mn1 N8 S5'
_cod_database_code 7023195

loop_
_symmetry_equiv_pos_as_xyz
x,y,z
-x,-y,-z

loop_
_atom_site_label
_atom_site_type_symbol
_atom_site_fract_x
_atom_site_fract_y
_atom_site_fract_z
_atom_site_U_iso_or_equiv
_atom_site_occupancy
_atom_site_adp_type
_atom_site_refinement_flags_posn
_atom_site_refinement_flags_occupancy
_atom_site_disorder_group
Mn1 Mn 0.69645(7) 0.23393(4) 0.23955(4) 0.0675 1.0000 Uani . . .
S1 S 0.8316(3) 0.27502(15) 0.50716(12) 0.1460 1.0000 Uani . . .
S2 S 1.0644(3) 0.3471(2) -0.01773(12) 0.1738 1.0000 Uani . . .
S3 S 0.33738(16) 0.49232(10) 0.33608(9) 0.1049 1.0000 Uani . . .
S4 S 0.4787(2) 0.13923(15) 0.02439(12) 0.1293 1.0000 Uani . . .
S5 S 0.8366(2) -0.09412(9) 0.33389(10) 0.1154 1.0000 Uani . . .
N1 N 0.7743(5) 0.2531(3) 0.3516(3) 0.0961 1.0000 Uani . . .
N2 N 0.8623(5) 0.2880(3) 0.1346(3) 0.0944 1.0000 Uani . . .
N3 N 0.5281(5) 0.3408(3) 0.2804(3) 0.1039 1.0000 Uani . . .
N4 N 0.5949(4) 0.1982(3) 0.1438(2) 0.0813 1.0000 Uani . . .
N5 N 0.7268(5) 0.0861(3) 0.2835(3) 0.0900 1.0000 Uani . . .
N6 N 1.2564(4) 0.0509(3) 0.3398(2) 0.0884 1.0000 Uani . . .
N7 N 0.7774(4) 0.5968(3) 0.3311(2) 0.0817 1.0000 Uani . . .
N8 N 0.5000 0.5000 0.0000 0.0789 1.0000 Uani S . .
N9 N 0.0000 1.0000 0.0000 0.0709 1.0000 Uani S . .
C1 C 0.7979(5) 0.2618(3) 0.4160(3) 0.0825 1.0000 Uani . . .
C2 C 0.9446(6) 0.3136(3) 0.0715(3) 0.0834 1.0000 Uani . . .
C3 C 0.4485(5) 0.4031(3) 0.3039(3) 0.0768 1.0000 Uani . . .
C4 C 0.5474(5) 0.1744(3) 0.0940(3) 0.0801 1.0000 Uani . . .
C5 C 0.7708(5) 0.0111(3) 0.3044(3) 0.0717 1.0000 Uani . . .
C6 C 1.1150(6) 0.0811(5) 0.3215(5) 0.1299 1.0000 Uani . . .
C7 C 1.1189(8) 0.1443(7) 0.2331(5) 0.1715 1.0000 Uani . . .
C8 C 1.3275(7) 0.1383(5) 0.3439(5) 0.1328 1.0000 Uani . . .
C9 C 1.2391(11) 0.2018(6) 0.4109(5) 0.1839 1.0000 Uani . . .
C10 C 1.2299(7) -0.0102(4) 0.4307(4) 0.1126 1.0000 Uani . . .
C11 C 1.3632(9) -0.0488(6) 0.4592(5) 0.1504 1.0000 Uani . . .
C12 C 1.3597(6) -0.0001(5) 0.2680(4) 0.1217 1.0000 Uani . . .
C13 C 1.3085(10) -0.0898(6) 0.2570(5) 0.1628 1.0000 Uani . . .
C14 C 0.8111(9) 0.4961(4) 0.3157(5) 0.1489 1.0000 Uani . . .
C15 C 0.9446(11) 0.4717(6) 0.2454(6) 0.1871 1.0000 Uani . . .
C16 C 0.8996(8) 0.6272(6) 0.3579(5) 0.146(2) 1.0000 Uiso . . .
C17 C 0.9354(11) 0.5638(7) 0.4354(7) 0.199(4) 1.0000 Uiso . . .
C18 C 0.6448(8) 0.5994(6) 0.4140(5) 0.1437 1.0000 Uani . . .
C19 C 0.5831(11) 0.6828(10) 0.4471(7) 0.2533 1.0000 Uani . . .
C20 C 0.7491(11) 0.6655(6) 0.2555(5) 0.1768 1.0000 Uani . . .
C21 C 0.6307(10) 0.6646(9) 0.2247(6) 0.2263 1.0000 Uani . . .
C22 C 0.4778(12) 0.5680(7) 0.0782(6) 0.0958 0.508(10) Uani . P 1
C23 C 0.3688(11) 0.5605(6) -0.0094(6) 0.0876 0.492(10) Uani . P 2
C24 C 0.3314(9) 0.6294(5) 0.0778(5) 0.1714 1.0000 Uani . . .
C25 C 0.5285(11) 0.5695(6) -0.0878(6) 0.0884 0.513(11) Uani . P 1
C26 C 0.6251(13) 0.5398(7) -0.0129(6) 0.0891 0.487(11) Uani . P 2
C27 C 0.6691(7) 0.6093(4) -0.1103(4) 0.1191 1.0000 Uani . . .
C28 C 0.0528(11) 0.9063(6) -0.0161(6) 0.0916 0.517(10) Uani . P 1
C29 C 0.0589(11) 0.9545(6) 0.0886(6) 0.0787 0.483(10) Uani . P 2
C30 C 0.1093(7) 0.8528(4) 0.0779(6) 0.1493 1.0000 Uani . . .
C31 C -0.1252(9) 1.0168(6) 0.0799(5) 0.0767 0.485(10) Uani . P 2
C32 C -0.1103(10) 0.9344(7) 0.0046(6) 0.0869 0.515(10) Uani . P 1
C33 C -0.2379(6) 0.9405(5) 0.0911(4) 0.1264 1.0000 Uani . . .
H61 H 1.0548 0.1123 0.3689 0.203(5) 1.0000 Uiso R . .
H62 H 1.0754 0.0270 0.3189 0.203(5) 1.0000 Uiso R . .
H71 H 1.0271 0.1606 0.2249 0.234(5) 1.0000 Uiso R . .
H72 H 1.1578 0.1989 0.2352 0.234(5) 1.0000 Uiso R . .
H73 H 1.1785 0.1135 0.1851 0.234(5) 1.0000 Uiso R . .
H81 H 1.4131 0.1170 0.3594 0.210(5) 1.0000 Uiso R . .
H82 H 1.3484 0.1734 0.2867 0.210(5) 1.0000 Uiso R . .
H91 H 1.2879 0.2529 0.4102 0.250(5) 1.0000 Uiso R . .
H92 H 1.2181 0.1675 0.4685 0.250(5) 1.0000 Uiso R . .
H93 H 1.1534 0.2240 0.3958 0.250(5) 1.0000 Uiso R . .
H101 H 1.1701 0.0261 0.4745 0.184(5) 1.0000 Uiso R . .
H102 H 1.1831 -0.0610 0.4281 0.184(5) 1.0000 Uiso R . .
H111 H 1.3392 -0.0857 0.5155 0.217(5) 1.0000 Uiso R . .
H112 H 1.4107 0.0014 0.4627 0.217(5) 1.0000 Uiso R . .
H113 H 1.4236 -0.0857 0.4163 0.217(5) 1.0000 Uiso R . .
H121 H 1.4480 -0.0152 0.2815 0.202(5) 1.0000 Uiso R . .
H122 H 1.3724 0.0390 0.2130 0.202(5) 1.0000 Uiso R . .
H131 H 1.3753 -0.1203 0.2112 0.232(5) 1.0000 Uiso R . .
H132 H 1.2959 -0.1294 0.3117 0.232(5) 1.0000 Uiso R . .
H133 H 1.2204 -0.0752 0.2432 0.232(5) 1.0000 Uiso R . .
H141 H 0.8194 0.4603 0.3698 0.233(5) 1.0000 Uiso R . .
H142 H 0.7341 0.4788 0.3002 0.233(5) 1.0000 Uiso R . .
H153 H 0.9571 0.4073 0.2404 0.248(5) 1.0000 Uiso R . .
H152 H 1.0232 0.4878 0.2601 0.248(5) 1.0000 Uiso R . .
H151 H 0.9379 0.5063 0.1905 0.248(5) 1.0000 Uiso R . .
H161 H 0.8767 0.6894 0.3709 0.243(5) 1.0000 Uiso R . .
H162 H 0.9807 0.6238 0.3080 0.243(5) 1.0000 Uiso R . .
H171 H 1.0127 0.5809 0.4507 0.293(5) 1.0000 Uiso R . .
H172 H 0.8526 0.5676 0.4841 0.293(5) 1.0000 Uiso R . .
H173 H 0.9567 0.5019 0.4212 0.293(5) 1.0000 Uiso R . .
H201 H 0.7423 0.7258 0.2718 0.271(5) 1.0000 Uiso R . .
H202 H 0.8299 0.6572 0.2063 0.271(5) 1.0000 Uiso R . .
H191 H 0.5033 0.6754 0.4975 0.306(5) 1.0000 Uiso R . .
H192 H 0.6543 0.7073 0.4628 0.306(5) 1.0000 Uiso R . .
H193 H 0.5553 0.7243 0.4012 0.306(5) 1.0000 Uiso R . .
H181 H 0.6706 0.5588 0.4611 0.216(5) 1.0000 Uiso R . .
H182 H 0.5717 0.5758 0.3995 0.216(5) 1.0000 Uiso R . .
H211 H 0.6286 0.7117 0.1762 0.302(5) 1.0000 Uiso R . .
H212 H 0.5474 0.6741 0.2721 0.302(5) 1.0000 Uiso R . .
H213 H 0.6351 0.6055 0.2066 0.302(5) 1.0000 Uiso R . .
H251 H 0.4562 0.6202 -0.0810 0.165(5) 0.513(11) Uiso R P 1
H252 H 0.5273 0.5390 -0.1357 0.165(5) 0.513(11) Uiso R P 1
H261 H 0.6119 0.5763 0.0335 0.150(5) 0.487(11) Uiso R P 2
H262 H 0.6998 0.4916 -0.0108 0.150(5) 0.487(11) Uiso R P 2
H271 H 0.6836 0.6516 -0.1635 0.181(5) 1.0000 Uiso R . .
H272 H 0.6709 0.6402 -0.0629 0.181(5) 1.0000 Uiso R . .
H273 H 0.7421 0.5590 -0.1176 0.181(5) 1.0000 Uiso R . .
H241 H 0.2475 0.6705 0.0792 0.231(5) 1.0000 Uiso R . .
H242 H 0.4092 0.6643 0.0674 0.231(5) 1.0000 Uiso R . .
H243 H 0.3200 0.5907 0.1330 0.231(5) 1.0000 Uiso R . .
H231 H 0.3828 0.5973 -0.0657 0.161(5) 0.491(10) Uiso R P 2
H232 H 0.2936 0.5236 -0.0002 0.161(5) 0.491(10) Uiso R P 2
H221 H 0.5532 0.6059 0.0632 0.161(5) 0.509(10) Uiso R P 1
H222 H 0.4729 0.5321 0.1342 0.161(5) 0.509(10) Uiso R P 1
H301 H 0.1454 0.7899 0.0719 0.205(5) 1.0000 Uiso R . .
H302 H 0.1812 0.8855 0.0835 0.205(5) 1.0000 Uiso R . .
H303 H 0.0305 0.8554 0.1293 0.205(5) 1.0000 Uiso R . .
H281 H 0.1306 0.9051 -0.0681 0.150(5) 0.517(10) Uiso R P 1
H282 H -0.0200 0.8750 -0.0224 0.150(5) 0.517(10) Uiso R P 1
H291 H 0.1357 0.9857 0.0891 0.154(5) 0.483(10) Uiso R P 2
H292 H -0.0154 0.9606 0.1418 0.154(5) 0.483(10) Uiso R P 2
H311 H -0.1696 1.0780 0.0706 0.144(5) 0.485(10) Uiso R P 2
H312 H -0.0936 1.0097 0.1316 0.144(5) 0.485(10) Uiso R P 2
H321 H -0.1450 0.9506 -0.0460 0.147(5) 0.515(10) Uiso R P 1
H322 H -0.0666 0.8723 0.0056 0.147(5) 0.515(10) Uiso R P 1
H331 H -0.3052 0.8998 0.0935 0.187(5) 1.0000 Uiso R . .
H332 H -0.2819 1.0026 0.0902 0.187(5) 1.0000 Uiso R . .
H333 H -0.2034 0.9243 0.1418 0.187(5) 1.0000 Uiso R . .

loop_
_atom_site_aniso_label
_atom_site_aniso_U_11
_atom_site_aniso_U_22
_atom_site_aniso_U_33
_atom_site_aniso_U_23
_atom_site_aniso_U_13
_atom_site_aniso_U_12
Mn1 0.0748(4) 0.0646(4) 0.0605(3) -0.0107(3) -0.0172(3) 0.0001(3)
S1 0.208(2) 0.1569(16) 0.1119(12) -0.0179(11) -0.0824(13) -0.0615(15)
S2 0.194(2) 0.234(2) 0.0904(11) -0.0068(13) 0.0061(12) -0.123(2)
S3 0.1027(10) 0.0984(9) 0.0976(9) -0.0266(7) -0.0116(7) 0.0209(7)
S4 0.1244(13) 0.1741(16) 0.1153(11) -0.0466(11) -0.0476(10) -0.0361(11)
S5 0.1670(15) 0.0619(7) 0.1020(10) 0.0027(6) -0.0273(9) -0.0003(8)
N1 0.128(4) 0.084(3) 0.086(3) -0.015(2) -0.043(3) -0.009(2)
N2 0.099(3) 0.109(3) 0.072(2) -0.001(2) -0.018(2) -0.024(2)
N3 0.104(3) 0.108(3) 0.102(3) -0.045(3) -0.033(2) 0.026(3)
N4 0.088(3) 0.083(2) 0.077(2) -0.0197(19) -0.030(2) 0.0039(19)
N5 0.117(3) 0.069(2) 0.090(3) -0.010(2) -0.042(2) -0.002(2)
N6 0.067(2) 0.120(3) 0.074(2) -0.006(2) -0.0105(18) -0.022(2)
N7 0.092(3) 0.080(2) 0.074(2) -0.0087(18) -0.0154(19) -0.032(2)
N8 0.079(4) 0.084(3) 0.069(3) 0.003(2) -0.029(3) 0.009(3)
N9 0.070(3) 0.077(3) 0.070(3) -0.036(2) -0.012(2) -0.005(2)
C1 0.102(3) 0.067(3) 0.084(3) -0.013(2) -0.030(3) -0.011(2)
C2 0.105(4) 0.082(3) 0.067(3) -0.006(2) -0.027(3) -0.021(3)
C3 0.079(3) 0.085(3) 0.069(2) -0.020(2) -0.022(2) -0.003(2)
C4 0.070(3) 0.084(3) 0.084(3) -0.014(2) -0.018(2) -0.004(2)
C5 0.091(3) 0.068(3) 0.059(2) -0.0103(19) -0.019(2) -0.018(2)
C6 0.070(3) 0.176(6) 0.141(5) -0.035(5) -0.020(3) -0.007(4)
C7 0.133(6) 0.230(9) 0.144(6) 0.001(6) -0.065(5) 0.030(6)
C8 0.113(5) 0.148(6) 0.128(5) 0.017(4) -0.015(4) -0.063(4)
C9 0.255(10) 0.139(6) 0.138(6) -0.042(5) 0.022(6) -0.094(7)
C10 0.118(5) 0.128(5) 0.086(3) -0.012(3) -0.006(3) -0.047(4)
C11 0.180(7) 0.172(7) 0.118(5) 0.019(5) -0.082(5) -0.033(6)
C12 0.101(4) 0.161(6) 0.089(4) -0.025(4) -0.011(3) 0.009(4)
C13 0.191(8) 0.173(7) 0.117(5) -0.064(5) -0.034(5) 0.033(6)
C14 0.197(8) 0.087(4) 0.150(6) -0.024(4) -0.014(6) -0.038(4)
C15 0.230(9) 0.129(6) 0.178(8) -0.081(6) 0.020(7) -0.034(6)
C18 0.125(5) 0.188(7) 0.099(4) -0.006(4) -0.020(4) 0.006(5)
C19 0.171(9) 0.371(18) 0.152(8) -0.061(10) 0.015(7) 0.083(10)
C20 0.204(9) 0.178(8) 0.100(5) 0.026(5) -0.001(5) -0.007(7)
C21 0.168(8) 0.365(16) 0.161(8) 0.092(9) -0.096(7) -0.113(9)
C22 0.123(8) 0.087(7) 0.075(6) -0.016(5) -0.033(5) 0.010(6)
C23 0.091(7) 0.076(6) 0.088(6) 0.002(5) -0.034(5) 0.021(5)
C24 0.174(7) 0.109(5) 0.152(6) 0.010(4) 0.021(5) 0.061(5)
C25 0.100(8) 0.088(6) 0.076(6) 0.005(4) -0.039(5) 0.009(5)
C26 0.099(9) 0.093(7) 0.078(6) -0.008(5) -0.031(5) -0.010(6)
C27 0.127(5) 0.119(5) 0.100(4) -0.010(3) -0.015(4) -0.020(4)
C28 0.113(8) 0.062(5) 0.082(6) -0.017(4) -0.009(5) 0.018(5)
C29 0.098(7) 0.080(6) 0.068(5) -0.018(4) -0.036(5) -0.001(5)
C30 0.123(5) 0.097(4) 0.202(7) -0.016(4) -0.027(5) 0.027(4)
C31 0.079(6) 0.088(7) 0.059(5) -0.028(4) -0.010(4) 0.005(5)
C32 0.103(8) 0.093(7) 0.078(6) -0.022(5) -0.041(5) -0.003(5)
C33 0.085(4) 0.193(7) 0.102(4) -0.005(4) -0.019(3) -0.047(4)

loop_
_geom_angle_atom_site_label_1
_geom_angle_site_symmetry_1
_geom_angle_atom_site_label_2
_geom_angle_atom_site_label_3
_geom_angle_site_symmetry_3
_geom_angle
_geom_angle_publ_flag
N1 . Mn1 N2 . 98.29(17) yes
N1 . Mn1 N3 . 87.85(17) yes
N2 . Mn1 N3 . 110.81(19) yes
N1 . Mn1 N4 . 170.27(15) yes
N2 . Mn1 N4 . 91.01(16) yes
N3 . Mn1 N4 . 91.51(16) yes
N1 . Mn1 N5 . 85.92(15) yes
N2 . Mn1 N5 . 116.00(18) yes
N3 . Mn1 N5 . 133.19(18) yes
N4 . Mn1 N5 . 87.45(17) yes
Mn1 . N1 C1 . 171.6(4) yes
Mn1 . N2 C2 . 171.9(4) yes
Mn1 . N3 C3 . 172.7(4) yes
Mn1 . N4 C4 . 175.7(4) yes
Mn1 . N5 C5 . 166.1(4) yes
C6 . N6 C8 . 110.0(5) yes
C6 . N6 C10 . 107.8(4) yes
C8 . N6 C10 . 109.0(4) yes
C6 . N6 C12 . 112.6(4) yes
C8 . N6 C12 . 106.3(5) yes
C10 . N6 C12 . 111.1(4) yes
C14 . N7 C16 . 109.3(5) yes
C14 . N7 C18 . 105.3(5) yes
C16 . N7 C18 . 106.6(5) yes
C14 . N7 C20 . 116.8(6) yes
C16 . N7 C20 . 108.2(6) yes
C18 . N7 C20 . 110.0(5) yes
C25 2_665 N8 C22 2_665 103.3(5) yes
C25 2_665 N8 C22 . 76.7(5) yes
C22 2_665 N8 C22 . 179.993 yes
C25 2_665 N8 C25 . 179.993 yes
C22 2_665 N8 C25 . 76.7(5) yes
C22 . N8 C25 . 103.3(5) yes
C32 2_575 N9 C28 2_575 63.1(6) yes
C32 2_575 N9 C28 . 116.9(6) yes
C28 2_575 N9 C28 . 179.992 yes
C32 2_575 N9 C32 . 179.993 yes
C28 2_575 N9 C32 . 116.9(6) yes
C28 . N9 C32 . 63.1(6) yes
S1 . C1 N1 . 179.6(4) yes
S2 . C2 N2 . 178.3(5) yes
S3 . C3 N3 . 179.2(5) yes
S4 . C4 N4 . 179.1(5) yes
S5 . C5 N5 . 178.7(4) yes
N6 . C6 C7 . 115.7(5) yes
N6 . C6 H61 . 108.6 no
C7 . C6 H61 . 108.8 no
N6 . C6 H62 . 107.9 no
C7 . C6 H62 . 106.2 no
H61 . C6 H62 . 109.5 no
C6 . C7 H71 . 112.0 no
C6 . C7 H72 . 106.9 no
H71 . C7 H72 . 109.5 no
C6 . C7 H73 . 109.4 no
H71 . C7 H73 . 109.5 no
H72 . C7 H73 . 109.5 no
N6 . C8 C9 . 115.3(5) yes
N6 . C8 H81 . 108.1 no
C9 . C8 H81 . 107.2 no
N6 . C8 H82 . 108.3 no
C9 . C8 H82 . 108.4 no
H81 . C8 H82 . 109.5 no
C8 . C9 H91 . 111.2 no
C8 . C9 H92 . 109.2 no
H91 . C9 H92 . 109.5 no
C8 . C9 H93 . 108.0 no
H91 . C9 H93 . 109.5 no
H92 . C9 H93 . 109.5 no
N6 . C10 C11 . 114.9(5) yes
N6 . C10 H101 . 108.3 no
C11 . C10 H101 . 108.0 no
N6 . C10 H102 . 108.0 no
C11 . C10 H102 . 108.1 no
H101 . C10 H102 . 109.5 no
C10 . C11 H111 . 110.5 no
C10 . C11 H112 . 109.0 no
H111 . C11 H112 . 109.5 no
C10 . C11 H113 . 108.9 no
H111 . C11 H113 . 109.5 no
H112 . C11 H113 . 109.5 no
N6 . C12 C13 . 113.2(5) yes
N6 . C12 H121 . 109.2 no
C13 . C12 H121 . 108.7 no
N6 . C12 H122 . 108.8 no
C13 . C12 H122 . 107.4 no
H121 . C12 H122 . 109.5 no
C12 . C13 H131 . 111.4 no
C12 . C13 H132 . 107.9 no
H131 . C13 H132 . 109.5 no
C12 . C13 H133 . 109.1 no
H131 . C13 H133 . 109.5 no
H132 . C13 H133 . 109.5 no
N7 . C14 C15 . 116.7(6) yes
N7 . C14 H141 . 107.9 no
C15 . C14 H141 . 107.0 no
N7 . C14 H142 . 107.8 no
C15 . C14 H142 . 107.8 no
H141 . C14 H142 . 109.5 no
C14 . C15 H153 . 110.9 no
C14 . C15 H152 . 109.2 no
H153 . C15 H152 . 109.5 no
C14 . C15 H151 . 108.3 no
H153 . C15 H151 . 109.5 no
H152 . C15 H151 . 109.5 no
N7 . C16 C17 . 112.9(7) yes
N7 . C16 H161 . 109.7 no
C17 . C16 H161 . 110.5 no
N7 . C16 H162 . 106.4 no
C17 . C16 H162 . 107.7 no
H161 . C16 H162 . 109.5 no
C16 . C17 H171 . 113.2 no
C16 . C17 H172 . 106.2 no
H171 . C17 H172 . 109.5 no
C16 . C17 H173 . 108.9 no
H171 . C17 H173 . 109.5 no
H172 . C17 H173 . 109.5 no
N7 . C18 C19 . 121.1(8) yes
N7 . C18 H181 . 106.8 no
C19 . C18 H181 . 106.9 no
N7 . C18 H182 . 106.9 no
C19 . C18 H182 . 105.3 no
H181 . C18 H182 . 109.5 no
C18 . C19 H191 . 113.2 no
C18 . C19 H192 . 106.8 no
H191 . C19 H192 . 109.5 no
C18 . C19 H193 . 108.4 no
H191 . C19 H193 . 109.5 no
H192 . C19 H193 . 109.5 no
N7 . C20 C21 . 121.8(8) yes
N7 . C20 H201 . 107.2 no
C21 . C20 H201 . 106.0 no
N7 . C20 H202 . 105.9 no
C21 . C20 H202 . 106.1 no
H201 . C20 H202 . 109.5 no
C20 . C21 H211 . 111.6 no
C20 . C21 H212 . 108.4 no
H211 . C21 H212 . 109.5 no
C20 . C21 H213 . 108.3 no
H211 . C21 H213 . 109.5 no
H212 . C21 H213 . 109.5 no
N8 . C22 C24 . 103.3(7) yes
N8 . C22 H221 . 110.6 no
C24 . C22 H221 . 110.9 no
N8 . C22 H222 . 110.9 no
C24 . C22 H222 . 111.5 no
H221 . C22 H222 . 109.5 no
H262 2_665 C23 N8 . 96.9 no
H262 2_665 C23 C26 2_665 40.7 no
N8 . C23 C26 2_665 56.6(6) yes
H262 2_665 C23 C24 . 108.1 no
N8 . C23 C24 . 102.8(6) yes
C26 2_665 C23 C24 . 118.4(7) yes
H262 2_665 C23 H231 . 122.2 no
N8 . C23 H231 . 112.4 no
C26 2_665 C23 H231 . 129.6 no
C24 . C23 H231 . 111.9 no
H262 2_665 C23 H232 . 14.7 no
N8 . C23 H232 . 110.0 no
C26 2_665 C23 H232 . 53.5 no
C24 . C23 H232 . 110.0 no
H231 . C23 H232 . 109.5 no
C22 . C24 H241 . 174.6 no
C22 . C24 H242 . 65.7 no
H241 . C24 H242 . 109.5 no
C22 . C24 H243 . 71.0 no
H241 . C24 H243 . 109.5 no
H242 . C24 H243 . 109.5 no
N8 . C25 C27 . 112.9(6) yes
N8 . C25 H251 . 108.8 no
C27 . C25 H251 . 107.2 no
N8 . C25 H252 . 109.7 no
C27 . C25 H252 . 108.7 no
H251 . C25 H252 . 109.5 no
H232 2_665 C26 C23 2_665 40.6 no
H232 2_665 C26 N8 . 103.8 no
C23 2_665 C26 N8 . 63.2(6) yes
H232 2_665 C26 C27 . 118.0 no
C23 2_665 C26 C27 . 132.5(8) yes
N8 . C26 C27 . 112.4(7) yes
H232 2_665 C26 H261 . 105.3 no
C23 2_665 C26 H261 . 118.1 no
N8 . C26 H261 . 108.5 no
C27 . C26 H261 . 108.1 no
H232 2_665 C26 H262 . 8.6 no
C23 2_665 C26 H262 . 46.0 no
N8 . C26 H262 . 108.8 no
C27 . C26 H262 . 109.4 no
H261 . C26 H262 . 109.5 no
C25 . C27 H271 . 111.4 no
C25 . C27 H272 . 109.3 no
H271 . C27 H272 . 109.5 no
C25 . C27 H273 . 107.8 no
H271 . C27 H273 . 109.5 no
H272 . C27 H273 . 109.5 no
N9 . C28 C30 . 105.9(6) yes
N9 . C28 C32 . 61.9(5) yes
C30 . C28 C32 . 113.9(7) yes
N9 . C28 H281 . 110.9 no
C30 . C28 H281 . 109.9 no
C32 . C28 H281 . 135.9 no
N9 . C28 H282 . 110.3 no
C30 . C28 H282 . 110.4 no
C32 . C28 H282 . 49.5 no
H281 . C28 H282 . 109.5 no
N9 . C28 H322 . 98.4 no
C30 . C28 H322 . 97.5 no
C32 . C28 H322 . 37.5 no
H281 . C28 H322 . 131.5 no
H282 . C28 H322 . 22.0 no
N9 . C29 C30 . 106.2(6) yes
N9 . C29 H291 . 109.9 no
C30 . C29 H291 . 109.9 no
N9 . C29 H292 . 110.0 no
C30 . C29 H292 . 111.3 no
H291 . C29 H292 . 109.5 no
C28 . C30 H301 . 110.5 no
C28 . C30 H302 . 109.2 no
H301 . C30 H302 . 109.5 no
C28 . C30 H303 . 108.7 no
H301 . C30 H303 . 109.5 no
H302 . C30 H303 . 109.5 no
N9 . C31 C33 . 108.5(5) yes
N9 . C31 H311 . 109.1 no
C33 . C31 H311 . 110.0 no
N9 . C31 H312 . 109.8 no
C33 . C31 H312 . 109.9 no
H311 . C31 H312 . 109.5 no
N9 . C32 C28 . 55.0(5) yes
N9 . C32 C33 . 111.1(6) yes
C28 . C32 C33 . 135.6(7) yes
N9 . C32 H282 . 91.8 no
C28 . C32 H282 . 37.5 no
C33 . C32 H282 . 134.3 no
N9 . C32 H321 . 109.4 no
C28 . C32 H321 . 114.9 no
C33 . C32 H321 . 109.4 no
H282 . C32 H321 . 98.4 no
N9 . C32 H322 . 109.2 no
C28 . C32 H322 . 55.4 no
C33 . C32 H322 . 108.2 no
H282 . C32 H322 . 26.3 no
H321 . C32 H322 . 109.5 no
C32 . C33 H331 . 110.6 no
C32 . C33 H332 . 108.3 no
H331 . C33 H332 . 109.5 no
C32 . C33 H333 . 109.5 no
H331 . C33 H333 . 109.5 no
H332 . C33 H333 . 109.5 no
C23 2_665 H262 C26 . 93.3 no
C26 2_665 H232 C23 . 85.9 no
C32 . H282 C28 . 93.1 no
C32 . H282 H322 . 51.4 no
C28 . H282 H322 . 116.7 no
H282 . H322 C32 . 102.2 no
H282 . H322 C28 . 41.3 no
C32 . H322 C28 . 87.1 no

loop_
_geom_bond_atom_site_label_1
_geom_bond_atom_site_label_2
_geom_bond_site_symmetry_2
_geom_bond_distance
_geom_bond_publ_flag
Mn1 N1 . 2.216(5) yes
Mn1 N2 . 2.110(5) yes
Mn1 N3 . 2.143(4) yes
Mn1 N4 . 2.226(4) yes
Mn1 N5 . 2.173(4) yes
S1 C1 . 1.629(5) yes
S2 C2 . 1.617(6) yes
S3 C3 . 1.628(5) yes
S4 C4 . 1.645(6) yes
S5 C5 . 1.636(5) yes
N1 C1 . 1.149(6) yes
N2 C2 . 1.137(6) yes
N3 C3 . 1.151(5) yes
N4 C4 . 1.158(5) yes
N5 C5 . 1.155(5) yes
N6 C6 . 1.507(7) yes
N6 C8 . 1.573(8) yes
N6 C10 . 1.544(7) yes
N6 C12 . 1.509(7) yes
N7 C14 . 1.510(7) yes
N7 C16 . 1.546(8) yes
N7 C18 . 1.564(8) yes
N7 C20 . 1.503(8) yes
N8 C25 2_665 1.566(8) yes
N8 C22 2_665 1.668(9) yes
N8 C22 . 1.668(9) yes
N8 C25 . 1.566(8) yes
N9 C32 2_575 1.543(10) yes
N9 C28 2_575 1.433(8) yes
N9 C28 . 1.433(8) yes
N9 C32 . 1.543(10) yes
C6 C7 . 1.546(10) yes
C6 H61 . 0.950 no
C6 H62 . 0.950 no
C7 H71 . 0.950 no
C7 H72 . 0.950 no
C7 H73 . 0.950 no
C8 C9 . 1.519(10) yes
C8 H81 . 0.950 no
C8 H82 . 0.950 no
C9 H91 . 0.950 no
C9 H92 . 0.950 no
C9 H93 . 0.950 no
C10 C11 . 1.526(9) yes
C10 H101 . 0.950 no
C10 H102 . 0.950 no
C11 H111 . 0.950 no
C11 H112 . 0.950 no
C11 H113 . 0.950 no
C12 C13 . 1.534(10) yes
C12 H121 . 0.950 no
C12 H122 . 0.950 no
C13 H131 . 0.950 no
C13 H132 . 0.950 no
C13 H133 . 0.950 no
C14 C15 . 1.499(10) yes
C14 H141 . 0.950 no
C14 H142 . 0.950 no
C15 H153 . 0.950 no
C15 H152 . 0.950 no
C15 H151 . 0.950 no
C16 C17 . 1.516(11) yes
C16 H161 . 0.950 no
C16 H162 . 0.950 no
C17 H171 . 0.950 no
C17 H172 . 0.950 no
C17 H173 . 0.950 no
C18 C19 . 1.397(13) yes
C18 H181 . 0.950 no
C18 H182 . 0.950 no
C19 H191 . 0.950 no
C19 H192 . 0.950 no
C19 H193 . 0.950 no
C20 C21 . 1.405(12) yes
C20 H201 . 0.950 no
C20 H202 . 0.950 no
C21 H211 . 0.950 no
C21 H212 . 0.950 no
C21 H213 . 0.950 no
C22 C24 . 1.593(12) yes
C22 H221 . 0.950 no
C22 H222 . 0.950 no
C23 H262 2_665 1.048 no
C23 C26 2_665 1.455(14) yes
C23 C24 . 1.770(12) yes
C23 H231 . 0.950 no
C23 H232 . 0.950 no
C24 H241 . 0.950 no
C24 H242 . 0.950 no
C24 H243 . 0.950 no
C25 C27 . 1.516(12) yes
C25 H251 . 0.950 no
C25 H252 . 0.950 no
C26 H232 2_665 1.172 no
C26 C27 . 1.686(11) yes
C26 H261 . 0.950 no
C26 H262 . 0.950 no
C27 H271 . 0.950 no
C27 H272 . 0.950 no
C27 H273 . 0.950 no
C28 C30 . 1.775(12) yes
C28 C32 . 1.560(14) yes
C28 H281 . 0.950 no
C28 H282 . 0.950 no
C28 H322 . 1.286 no
C29 C30 . 1.524(10) yes
C29 H291 . 0.950 no
C29 H292 . 0.950 no
C30 H301 . 0.950 no
C30 H302 . 0.950 no
C30 H303 . 0.950 no
C31 C33 . 1.652(11) yes
C31 H311 . 0.950 no
C31 H312 . 0.950 no
C32 C33 . 1.575(11) yes
C32 H282 . 1.187 no
C32 H321 . 0.950 no
C32 H322 . 0.950 no
C33 H331 . 0.950 no
C33 H332 . 0.950 no
C33 H333 . 0.950 no
H282 H322 . 0.539 no
